data_7233309
loop_
_publ_author_name
'Du, Yujing'
'Zhong, Li'
'Hu, Yue'
'Li, Qipeng'
'Qian, Jinjie'

_publ_section_title
;
 Doubly interpenetrated indium-tricarboxylate frameworks mediated by small
 molecules with enhanced porosity
;
_journal_issue 34
_journal_name_full CrystEngComm
_journal_page_first 5045
_journal_paper_doi 10.1039/C9CE01076A
_journal_volume 21
_journal_year 2019
_chemical_formula_sum 'C66 H38 In2 N2 O16'
_chemical_formula_weight 1344.62
_space_group_IT_number 2
_space_group_name_Hall '-P 1'
_space_group_name_H-M_alt 'P -1'
_symmetry_cell_setting triclinic
_symmetry_space_group_name_Hall '-P 1'
_symmetry_space_group_name_H-M 'P -1'
_atom_sites_solution_hydrogens geom
_atom_sites_solution_primary direct
_atom_sites_solution_secondary difmap
_audit_creation_method SHELXL-97
_audit_update_record
;
2018-12-19 deposited with the CCDC.    2019-07-31 downloaded from the CCDC.
;
_cell_angle_alpha 90.906(2)
_cell_angle_beta 91.479(2)
_cell_angle_gamma 98.927(2)
_cell_formula_units_Z 2
_cell_length_a 9.0282(2)
_cell_length_b 15.3282(3)
_cell_length_c 26.6329(5)
_cell_measurement_reflns_used 25096
_cell_measurement_temperature 173(2)
_cell_measurement_theta_max 29.3530
_cell_measurement_theta_min 2.9140
_cell_volume 3639.03(13)
_computing_structure_refinement 'SHELXL-97 (Sheldrick, 1997)'
_computing_structure_solution 'SHELXS-97 (Sheldrick, 1990)'
_diffrn_ambient_temperature 173(2)
_diffrn_measured_fraction_theta_full 0.998
_diffrn_measured_fraction_theta_max 0.998
_diffrn_measurement_device_type 'SuperNova, Dual, Cu at zero, Atlas'
_diffrn_radiation_monochromator graphite
_diffrn_radiation_source 'fine-focus sealed tube'
_diffrn_radiation_type MoK\a
_diffrn_radiation_wavelength 0.71073
_diffrn_reflns_av_R_equivalents 0.0517
_diffrn_reflns_av_sigmaI/netI 0.0511
_diffrn_reflns_limit_h_max 10
_diffrn_reflns_limit_h_min -10
_diffrn_reflns_limit_k_max 18
_diffrn_reflns_limit_k_min -18
_diffrn_reflns_limit_l_max 31
_diffrn_reflns_limit_l_min -29
_diffrn_reflns_number 40808
_diffrn_reflns_theta_full 25.00
_diffrn_reflns_theta_max 25.00
_diffrn_reflns_theta_min 2.88
_exptl_absorpt_coefficient_mu 0.693
_exptl_absorpt_correction_T_max 0.9728
_exptl_absorpt_correction_T_min 0.9662
_exptl_crystal_colour colorless
_exptl_crystal_density_diffrn 1.227
_exptl_crystal_density_method 'not measured'
_exptl_crystal_F_000 1348
_exptl_crystal_size_max 0.05
_exptl_crystal_size_mid 0.05
_exptl_crystal_size_min 0.04
_platon_squeeze_details
;
;
_refine_diff_density_max 4.269
_refine_diff_density_min -2.051
_refine_diff_density_rms 0.190
_refine_ls_extinction_method none
_refine_ls_goodness_of_fit_ref 1.181
_refine_ls_hydrogen_treatment mixed
_refine_ls_matrix_type full
_refine_ls_number_parameters 669
_refine_ls_number_reflns 12806
_refine_ls_number_restraints 18
_refine_ls_restrained_S_all 1.180
_refine_ls_R_factor_all 0.0975
_refine_ls_R_factor_gt 0.0907
_refine_ls_shift/su_max 0.001
_refine_ls_shift/su_mean 0.000
_refine_ls_structure_factor_coef Fsqd
_refine_ls_weighting_details 'calc w=1/[\s^2^(Fo^2^)+(0.0712P)^2^+55.7444P] where P=(Fo^2^+2Fc^2^)/3'
_refine_ls_weighting_scheme calc
_refine_ls_wR_factor_gt 0.2171
_refine_ls_wR_factor_ref 0.2203
_reflns_number_gt 11278
_reflns_number_total 12806
_reflns_threshold_expression >2sigma(I)
_cod_data_source_file c9ce01076a2.cif
_cod_data_source_block In-BTB-INC
_cod_depositor_comments 'Adding full bibliography for 7233307--7233310.cif.'
_cod_original_sg_symbol_H-M P-1
_cod_database_code 7233309

loop_
_symmetry_equiv_pos_as_xyz
'x, y, z'
'-x, -y, -z'

loop_
_atom_site_label
_atom_site_type_symbol
_atom_site_fract_x
_atom_site_fract_y
_atom_site_fract_z
_atom_site_U_iso_or_equiv
_atom_site_adp_type
_atom_site_occupancy
_atom_site_symmetry_multiplicity
_atom_site_calc_flag
_atom_site_refinement_flags
In2 In 0.80376(6) 0.90836(3) 0.349304(19) 0.01341(16) Uani 1 1 d .
In1 In 0.64490(6) 1.57840(3) -0.157015(19) 0.01409(16) Uani 1 1 d .
C19 C 1.1499(8) 1.8933(5) -0.0224(3) 0.0159(16) Uani 1 1 d .
C11 C 0.4916(9) 1.3623(5) -0.0203(3) 0.0149(9) Uani 1 1 d .
H11 H 0.5068 1.4168 -0.0020 0.018 Uiso 1 1 calc R
C14 C 0.3942(9) 0.9529(5) 0.1597(3) 0.0163(7) Uani 1 1 d .
H14 H 0.2924 0.9286 0.1524 0.020 Uiso 1 1 calc R
C15 C 0.4635(9) 0.9323(5) 0.2048(3) 0.0163(7) Uani 1 1 d .
H15 H 0.4091 0.8946 0.2282 0.020 Uiso 1 1 calc R
C2 C 0.4379(9) 1.1075(5) 0.0531(3) 0.0132(15) Uani 1 1 d .
H2 H 0.5003 1.1553 0.0699 0.016 Uiso 1 1 calc R
C25 C 0.5622(9) 1.4434(5) -0.0987(3) 0.0166(16) Uani 1 1 d .
C9 C 0.4982(9) 1.2796(5) -0.0980(3) 0.0149(9) Uani 1 1 d .
H9 H 0.5193 1.2779 -0.1327 0.018 Uiso 1 1 calc R
N1 N 0.0889(8) 1.8074(5) -0.2419(3) 0.0201(15) Uiso 1 1 d .
C4 C 0.3090(9) 0.9577(5) 0.0512(3) 0.0158(9) Uani 1 1 d .
H4 H 0.2850 0.9026 0.0672 0.019 Uiso 1 1 calc R
C6 C 0.2821(9) 1.0482(5) -0.0197(3) 0.0177(17) Uani 1 1 d .
H6 H 0.2400 1.0562 -0.0521 0.021 Uiso 1 1 calc R
C21 C 1.0860(9) 1.7367(5) -0.0409(3) 0.0194(17) Uani 1 1 d .
H21 H 1.1094 1.6785 -0.0387 0.023 Uiso 1 1 calc R
C22 C 0.9591(9) 1.7514(5) -0.0683(3) 0.0151(16) Uani 1 1 d .
C1 C 0.3784(9) 1.1182(5) 0.0040(3) 0.0161(16) Uani 1 1 d .
C23 C 0.9312(9) 1.8383(5) -0.0748(3) 0.0150(16) Uani 1 1 d .
H23 H 0.8477 1.8493 -0.0948 0.018 Uiso 1 1 calc R
C10 C 0.5173(9) 1.3609(5) -0.0712(3) 0.0149(9) Uani 1 1 d .
C13 C 0.4734(9) 1.0088(5) 0.1254(3) 0.0163(7) Uani 1 1 d .
C16 C 0.6145(9) 0.9681(5) 0.2149(3) 0.0163(7) Uani 1 1 d .
C12 C 0.4434(9) 1.2841(5) 0.0042(3) 0.0169(16) Uani 1 1 d .
H12 H 0.4253 1.2857 0.0392 0.020 Uiso 1 1 calc R
C3 C 0.4038(9) 1.0256(5) 0.0764(3) 0.0158(9) Uani 1 1 d .
C5 C 0.2478(9) 0.9675(5) 0.0034(3) 0.0158(9) Uani 1 1 d .
C26 C 0.6881(9) 0.9461(5) 0.2619(3) 0.0180(7) Uani 1 1 d .
C7 C 0.4213(8) 1.2035(5) -0.0217(3) 0.0142(16) Uani 1 1 d U
C20 C 1.1779(9) 1.8060(6) -0.0171(3) 0.0189(17) Uani 1 1 d .
H20 H 1.2609 1.7948 0.0032 0.023 Uiso 1 1 calc R
C24 C 1.0268(9) 1.9077(5) -0.0518(3) 0.0148(16) Uani 1 1 d .
H24 H 1.0079 1.9663 -0.0561 0.018 Uiso 1 1 calc R
C56 C 0.3322(9) 1.7674(5) -0.2536(3) 0.0189(17) Uani 1 1 d .
H56 H 0.4206 1.7722 -0.2727 0.023 Uiso 1 1 calc R
C57 C 0.3162(9) 1.7157(5) -0.2110(3) 0.0171(16) Uani 1 1 d .
C8 C 0.4484(9) 1.2025(5) -0.0731(3) 0.0170(16) Uani 1 1 d .
H8 H 0.4323 1.1479 -0.0914 0.020 Uiso 1 1 calc R
C17 C 0.6926(9) 1.0225(5) 0.1803(3) 0.0163(7) Uani 1 1 d .
H17 H 0.7951 1.0457 0.1871 0.020 Uiso 1 1 calc R
C18 C 0.6239(9) 1.0437(5) 0.1360(3) 0.0163(7) Uani 1 1 d .
H18 H 0.6787 1.0818 0.1128 0.020 Uiso 1 1 calc R
C55 C 0.2154(10) 1.8118(6) -0.2675(3) 0.0228(18) Uani 1 1 d .
H55 H 0.2256 1.8470 -0.2966 0.027 Uiso 1 1 calc R
C60 C 0.4398(10) 1.6684(5) -0.1950(3) 0.0202(17) Uani 1 1 d .
C59 C 0.0748(10) 1.7563(6) -0.2011(3) 0.0224(18) Uani 1 1 d .
H59 H -0.0153 1.7518 -0.1830 0.027 Uiso 1 1 calc R
C58 C 0.1854(10) 1.7101(5) -0.1844(3) 0.0180(17) Uani 1 1 d .
H58 H 0.1722 1.6752 -0.1553 0.022 Uiso 1 1 calc R
O1 O 0.5590(7) 1.5174(4) -0.0800(2) 0.0196(9) Uani 1 1 d .
O4 O 0.6126(6) 0.9102(4) 0.2975(2) 0.0180(7) Uani 1 1 d .
O3 O 0.8293(6) 0.9663(4) 0.2674(2) 0.0180(7) Uani 1 1 d .
O2 O 0.6090(7) 1.4372(4) -0.1440(2) 0.0196(9) Uani 1 1 d .
O14 O 0.5688(6) 1.6912(4) -0.2108(2) 0.0220(13) Uani 1 1 d .
O13 O 0.4128(7) 1.6032(4) -0.1641(2) 0.0219(13) Uani 1 1 d .
O10 O 0.5981(7) 0.8847(4) 0.4101(2) 0.0215(13) Uani 1 1 d .
O8 O 0.9248(6) 0.9752(3) 0.4193(2) 0.0175(12) Uani 1 1 d .
O6 O 0.7418(6) 1.6956(4) -0.1179(2) 0.0181(12) Uani 1 1 d .
O12 O 0.6294(6) 1.5181(4) -0.2403(2) 0.0187(12) Uani 1 1 d .
O11 O 0.8432(6) 1.5778(4) -0.2032(2) 0.0198(12) Uani 1 1 d .
O9 O 0.7211(6) 0.7835(4) 0.3806(2) 0.0179(12) Uani 1 1 d .
O15 O 1.0092(6) 0.8610(4) 0.3349(2) 0.0204(8) Uani 1 1 d .
O7 O 0.8238(7) 1.0510(4) 0.3628(2) 0.0222(13) Uani 1 1 d .
C37 C 0.9577(8) 1.1328(5) 0.4310(3) 0.0114(15) Uani 1 1 d U
C52 C 0.9023(9) 1.0487(5) 0.4033(3) 0.0145(16) Uani 1 1 d .
C38 C 0.9964(9) 1.1328(5) 0.4820(3) 0.0139(15) Uani 1 1 d .
H38 H 0.9875 1.0786 0.4992 0.017 Uiso 1 1 calc R
C39 C 1.0476(9) 1.2109(5) 0.5075(3) 0.0159(16) Uani 1 1 d .
H39 H 1.0700 1.2104 0.5426 0.019 Uiso 1 1 calc R
C28 C 1.1124(8) 1.3758(5) 0.5095(3) 0.0124(15) Uani 1 1 d U
C35 C 1.0347(9) 1.2898(5) 0.4304(3) 0.0173(16) Uani 1 1 d .
H35 H 1.0520 1.3432 0.4123 0.021 Uiso 1 1 calc R
C34 C 1.0668(9) 1.2909(5) 0.4822(3) 0.0158(16) Uani 1 1 d .
C31 C 1.1860(8) 1.5409(5) 0.5576(3) 0.0125(9) Uani 1 1 d .
H31 H 1.2108 1.5968 0.5742 0.015 Uiso 1 1 calc R
C46 C 1.0128(9) 1.4920(5) -0.3725(3) 0.0162(16) Uani 1 1 d .
C32 C 1.0887(8) 1.4732(5) 0.5802(3) 0.0125(9) Uani 1 1 d .
C30 C 1.2466(9) 1.5268(5) 0.5108(3) 0.0162(16) Uani 1 1 d .
C29 C 1.2075(8) 1.4446(5) 0.4872(3) 0.0134(15) Uani 1 1 d .
H29 H 1.2462 1.4348 0.4551 0.016 Uiso 1 1 calc R
O52 O 0.8845(7) 1.6001(4) -0.0918(2) 0.0216(12) Uani 1 1 d .
C51 C 0.8644(9) 1.4500(5) -0.3667(3) 0.0150(16) Uani 1 1 d .
H51 H 0.8191 1.4079 -0.3912 0.018 Uiso 1 1 calc R
C33 C 1.0551(8) 1.3922(5) 0.5554(3) 0.0125(9) Uani 1 1 d .
H33 H 0.9900 1.3461 0.5707 0.015 Uiso 1 1 calc R
C41 C 0.4561(9) 0.5810(5) 0.4541(3) 0.0156(16) Uani 1 1 d .
H41 H 0.4705 0.5214 0.4491 0.019 Uiso 1 1 calc R
C40 C 0.3456(9) 0.5988(5) 0.4858(3) 0.0169(16) Uani 1 1 d .
C49 C 0.8536(9) 1.5246(5) -0.2876(3) 0.0150(16) Uani 1 1 d .
C54 C 0.7693(9) 1.5412(5) -0.2416(3) 0.0164(16) Uani 1 1 d .
C27 C 0.8573(8) 1.6769(5) -0.0937(3) 0.0164(16) Uani 1 1 d .
C45 C 0.3261(10) 0.6874(5) 0.4925(3) 0.0205(17) Uani 1 1 d .
H45 H 0.2514 0.7016 0.5144 0.025 Uiso 1 1 calc R
C42 C 0.5459(9) 0.6464(5) 0.4296(3) 0.0178(17) Uani 1 1 d .
H42 H 0.6226 0.6321 0.4086 0.021 Uiso 1 1 calc R
C44 C 0.4147(10) 0.7547(5) 0.4676(3) 0.0208(18) Uani 1 1 d .
H44 H 0.4007 0.8144 0.4723 0.025 Uiso 1 1 calc R
C50 C 0.7830(10) 1.4697(5) -0.3250(3) 0.0180(17) Uani 1 1 d .
H50 H 0.6801 1.4453 -0.3227 0.022 Uiso 1 1 calc R
C36 C 0.9776(9) 1.2113(5) 0.4054(3) 0.0168(16) Uani 1 1 d .
H36 H 0.9521 1.2114 0.3706 0.020 Uiso 1 1 calc R
C47 C 1.0789(10) 1.5497(5) -0.3356(3) 0.0203(17) Uani 1 1 d .
H47 H 1.1787 1.5788 -0.3395 0.024 Uiso 1 1 calc R
O16 O 0.8595(6) 0.7769(4) 0.2800(2) 0.0204(8) Uani 1 1 d .
C48 C 1.0031(9) 1.5666(5) -0.2927(3) 0.0165(16) Uani 1 1 d .
H48 H 1.0510 1.6058 -0.2672 0.020 Uiso 1 1 calc R
C66 C 0.9850(9) 0.8021(5) 0.3007(3) 0.0204(8) Uani 1 1 d .
C64 C 1.2520(9) 0.7752(5) 0.3129(3) 0.0195(17) Uani 1 1 d .
H64 H 1.2599 0.8082 0.3437 0.023 Uiso 1 1 calc R
C62 C 1.1148(9) 0.7139(5) 0.2397(3) 0.0182(17) Uani 1 1 d .
H62 H 1.0258 0.7027 0.2193 0.022 Uiso 1 1 calc R
C43 C 0.5237(9) 0.7335(5) 0.4357(3) 0.0150(16) Uani 1 1 d .
C63 C 1.1185(10) 0.7626(5) 0.2845(3) 0.0201(17) Uani 1 1 d .
N2 N 1.3697(8) 0.6944(5) 0.2521(3) 0.0240(16) Uiso 1 1 d .
C65 C 1.3722(10) 0.7392(6) 0.2959(3) 0.0241(19) Uani 1 1 d .
H65 H 1.4616 0.7464 0.3161 0.029 Uiso 1 1 calc R
C53 C 0.6206(9) 0.8047(5) 0.4077(3) 0.0189(17) Uani 1 1 d .
C61 C 1.2434(10) 0.6822(6) 0.2255(3) 0.0250(19) Uani 1 1 d .
H61 H 1.2401 0.6497 0.1947 0.030 Uiso 1 1 calc R

loop_
_atom_site_aniso_label
_atom_site_aniso_U_11
_atom_site_aniso_U_22
_atom_site_aniso_U_33
_atom_site_aniso_U_23
_atom_site_aniso_U_13
_atom_site_aniso_U_12
In2 0.0171(3) 0.0111(3) 0.0117(3) 0.0019(2) -0.0010(2) 0.0014(2)
In1 0.0188(3) 0.0107(3) 0.0129(3) 0.0003(2) 0.0043(2) 0.0022(2)
C19 0.010(4) 0.024(4) 0.016(4) 0.005(3) 0.006(3) 0.007(3)
C11 0.021(2) 0.013(2) 0.011(2) -0.0008(17) 0.0033(17) 0.0037(18)
C14 0.0221(17) 0.0130(16) 0.0138(15) -0.0002(12) 0.0016(13) 0.0026(13)
C15 0.0221(17) 0.0130(16) 0.0138(15) -0.0002(12) 0.0016(13) 0.0026(13)
C2 0.016(4) 0.014(4) 0.012(4) 0.005(3) 0.000(3) 0.008(3)
C25 0.025(4) 0.014(4) 0.013(4) 0.003(3) 0.007(3) 0.009(3)
C9 0.021(2) 0.013(2) 0.011(2) -0.0008(17) 0.0033(17) 0.0037(18)
C4 0.015(2) 0.017(2) 0.016(2) 0.0040(17) 0.0042(17) 0.0027(18)
C6 0.023(4) 0.022(4) 0.009(4) 0.002(3) 0.003(3) 0.004(3)
C21 0.021(4) 0.018(4) 0.021(4) 0.002(3) 0.002(3) 0.007(3)
C22 0.021(4) 0.012(4) 0.011(4) -0.002(3) 0.005(3) 0.000(3)
C1 0.013(4) 0.014(4) 0.021(4) 0.005(3) 0.000(3) 0.002(3)
C23 0.014(4) 0.017(4) 0.014(4) 0.000(3) 0.000(3) 0.002(3)
C10 0.021(2) 0.013(2) 0.011(2) -0.0008(17) 0.0033(17) 0.0037(18)
C13 0.0221(17) 0.0130(16) 0.0138(15) -0.0002(12) 0.0016(13) 0.0026(13)
C16 0.0221(17) 0.0130(16) 0.0138(15) -0.0002(12) 0.0016(13) 0.0026(13)
C12 0.028(4) 0.012(4) 0.011(4) -0.003(3) 0.010(3) 0.004(3)
C3 0.015(2) 0.017(2) 0.016(2) 0.0040(17) 0.0042(17) 0.0027(18)
C5 0.015(2) 0.017(2) 0.016(2) 0.0040(17) 0.0042(17) 0.0027(18)
C26 0.0188(17) 0.0181(18) 0.0163(17) 0.0003(14) -0.0016(14) 0.0005(14)
C7 0.014(4) 0.011(4) 0.018(4) 0.009(3) 0.011(3) 0.002(3)
C20 0.015(4) 0.024(4) 0.018(4) 0.003(3) 0.001(3) 0.005(3)
C24 0.018(4) 0.010(4) 0.016(4) -0.002(3) 0.000(3) 0.002(3)
C56 0.016(4) 0.016(4) 0.023(4) -0.001(3) 0.001(3) -0.001(3)
C57 0.022(4) 0.012(4) 0.016(4) -0.004(3) -0.007(3) 0.000(3)
C8 0.029(4) 0.011(4) 0.012(4) -0.005(3) 0.003(3) 0.006(3)
C17 0.0221(17) 0.0130(16) 0.0138(15) -0.0002(12) 0.0016(13) 0.0026(13)
C18 0.0221(17) 0.0130(16) 0.0138(15) -0.0002(12) 0.0016(13) 0.0026(13)
C55 0.034(5) 0.018(4) 0.017(4) 0.002(3) -0.006(4) 0.007(4)
C60 0.022(4) 0.015(4) 0.023(4) -0.002(3) -0.004(3) 0.005(3)
C59 0.027(5) 0.020(4) 0.020(4) 0.000(3) 0.001(3) 0.004(4)
C58 0.030(5) 0.015(4) 0.010(4) 0.001(3) 0.002(3) 0.006(3)
O1 0.032(2) 0.011(2) 0.017(2) -0.0003(15) 0.0082(17) 0.0056(17)
O4 0.0188(17) 0.0181(18) 0.0163(17) 0.0003(14) -0.0016(14) 0.0005(14)
O3 0.0188(17) 0.0181(18) 0.0163(17) 0.0003(14) -0.0016(14) 0.0005(14)
O2 0.032(2) 0.011(2) 0.017(2) -0.0003(15) 0.0082(17) 0.0056(17)
O14 0.017(3) 0.024(3) 0.025(3) 0.007(2) -0.004(2) 0.004(2)
O13 0.026(3) 0.017(3) 0.025(3) 0.000(2) -0.002(2) 0.010(2)
O10 0.022(3) 0.018(3) 0.025(3) 0.007(2) 0.005(2) 0.004(2)
O8 0.025(3) 0.010(3) 0.017(3) 0.001(2) -0.006(2) 0.004(2)
O6 0.021(3) 0.015(3) 0.017(3) -0.005(2) 0.000(2) 0.000(2)
O12 0.019(3) 0.019(3) 0.019(3) 0.005(2) 0.005(2) 0.005(2)
O11 0.022(3) 0.018(3) 0.019(3) 0.000(2) 0.004(2) 0.002(2)
O9 0.020(3) 0.016(3) 0.019(3) 0.004(2) 0.004(2) 0.005(2)
O15 0.0220(19) 0.0187(19) 0.0210(18) -0.0015(14) 0.0060(14) 0.0037(15)
O7 0.036(4) 0.014(3) 0.016(3) 0.002(2) -0.011(3) 0.004(3)
C37 0.017(4) 0.003(3) 0.013(3) -0.004(3) -0.006(3) 0.002(3)
C52 0.021(4) 0.015(4) 0.009(4) 0.000(3) 0.001(3) 0.007(3)
C38 0.022(4) 0.006(4) 0.014(4) 0.001(3) -0.002(3) 0.002(3)
C39 0.028(4) 0.010(4) 0.010(4) -0.001(3) 0.001(3) 0.005(3)
C28 0.015(4) 0.013(3) 0.011(3) 0.005(3) -0.006(3) 0.006(3)
C35 0.029(5) 0.007(4) 0.014(4) -0.001(3) 0.004(3) -0.001(3)
C34 0.019(4) 0.016(4) 0.013(4) 0.000(3) 0.009(3) 0.004(3)
C31 0.014(2) 0.007(2) 0.016(2) 0.0015(16) -0.0005(17) 0.0012(17)
C46 0.019(4) 0.011(4) 0.019(4) 0.005(3) 0.006(3) 0.003(3)
C32 0.014(2) 0.007(2) 0.016(2) 0.0015(16) -0.0005(17) 0.0012(17)
C30 0.014(4) 0.015(4) 0.021(4) 0.008(3) 0.004(3) 0.003(3)
C29 0.013(4) 0.011(4) 0.016(4) -0.004(3) 0.003(3) 0.000(3)
O52 0.025(3) 0.017(3) 0.023(3) -0.004(2) -0.001(2) 0.003(2)
C51 0.024(4) 0.007(4) 0.011(4) -0.005(3) 0.007(3) -0.007(3)
C33 0.014(2) 0.007(2) 0.016(2) 0.0015(16) -0.0005(17) 0.0012(17)
C41 0.021(4) 0.014(4) 0.012(4) 0.000(3) -0.002(3) 0.004(3)
C40 0.018(4) 0.013(4) 0.019(4) 0.001(3) -0.002(3) 0.002(3)
C49 0.021(4) 0.013(4) 0.012(4) 0.007(3) 0.002(3) 0.004(3)
C54 0.020(4) 0.009(4) 0.020(4) 0.001(3) 0.001(3) 0.001(3)
C27 0.010(4) 0.016(4) 0.022(4) 0.002(3) 0.006(3) -0.003(3)
C45 0.025(4) 0.018(4) 0.019(4) 0.001(3) 0.008(3) 0.006(3)
C42 0.021(4) 0.020(4) 0.013(4) -0.001(3) 0.002(3) 0.004(3)
C44 0.025(4) 0.013(4) 0.026(4) -0.003(3) 0.004(3) 0.006(3)
C50 0.024(4) 0.017(4) 0.013(4) 0.005(3) 0.006(3) 0.002(3)
C36 0.028(4) 0.009(4) 0.012(4) -0.001(3) -0.007(3) 0.001(3)
C47 0.028(5) 0.012(4) 0.021(4) 0.007(3) 0.005(3) 0.000(3)
O16 0.0220(19) 0.0187(19) 0.0210(18) -0.0015(14) 0.0060(14) 0.0037(15)
C48 0.019(4) 0.015(4) 0.015(4) -0.001(3) 0.002(3) 0.002(3)
C66 0.0220(19) 0.0187(19) 0.0210(18) -0.0015(14) 0.0060(14) 0.0037(15)
C64 0.023(4) 0.010(4) 0.024(4) -0.002(3) 0.003(3) -0.001(3)
C62 0.017(4) 0.020(4) 0.018(4) 0.002(3) -0.002(3) 0.004(3)
C43 0.023(4) 0.012(4) 0.009(4) 0.007(3) -0.001(3) -0.002(3)
C63 0.024(4) 0.015(4) 0.022(4) 0.004(3) 0.007(3) 0.006(3)
C65 0.030(5) 0.022(5) 0.020(4) 0.005(3) 0.000(4) 0.003(4)
C53 0.022(4) 0.016(4) 0.018(4) -0.003(3) -0.006(3) -0.001(3)
C61 0.034(5) 0.017(4) 0.025(5) 0.000(3) 0.004(4) 0.006(4)

loop_
_atom_type_symbol
_atom_type_description
_atom_type_scat_dispersion_real
_atom_type_scat_dispersion_imag
_atom_type_scat_source
C C 0.0033 0.0016 'International Tables Vol C Tables 4.2.6.8 and 6.1.1.4'
H H 0.0000 0.0000 'International Tables Vol C Tables 4.2.6.8 and 6.1.1.4'
In In -0.7276 1.3100 'International Tables Vol C Tables 4.2.6.8 and 6.1.1.4'
N N 0.0061 0.0033 'International Tables Vol C Tables 4.2.6.8 and 6.1.1.4'
O O 0.0106 0.0060 'International Tables Vol C Tables 4.2.6.8 and 6.1.1.4'

loop_
_geom_angle_atom_site_label_1
_geom_angle_atom_site_label_2
_geom_angle_atom_site_label_3
_geom_angle
_geom_angle_site_symmetry_3
O9 In2 O15 88.7(2) .
O9 In2 O7 142.9(2) .
O15 In2 O7 115.3(2) .
O9 In2 O4 95.6(2) .
O15 In2 O4 127.8(2) .
O7 In2 O4 91.1(2) .
O9 In2 O8 98.5(2) .
O15 In2 O8 86.0(2) .
O7 In2 O8 58.39(19) .
O4 In2 O8 143.6(2) .
O9 In2 O3 136.1(2) .
O15 In2 O3 84.6(2) .
O7 In2 O3 76.9(2) .
O4 In2 O3 57.3(2) .
O8 In2 O3 124.12(19) .
O9 In2 O10 56.0(2) .
O15 In2 O10 138.8(2) .
O7 In2 O10 89.5(2) .
O4 In2 O10 80.8(2) .
O8 In2 O10 79.8(2) .
O3 In2 O10 134.98(19) .
O9 In2 C52 123.3(2) .
O15 In2 C52 100.6(2) .
O7 In2 C52 29.5(2) .
O4 In2 C52 118.9(2) .
O8 In2 C52 28.9(2) .
O3 In2 C52 100.6(2) .
O10 In2 C52 85.1(2) .
O9 In2 C26 117.7(2) .
O15 In2 C26 107.2(2) .
O7 In2 C26 83.3(2) .
O4 In2 C26 28.5(2) .
O8 In2 C26 141.2(2) .
O3 In2 C26 28.7(2) .
O10 In2 C26 108.0(2) .
C52 In2 C26 112.4(2) .
O9 In2 C53 27.6(2) .
O15 In2 C53 114.1(2) .
O7 In2 C53 117.0(2) .
O4 In2 C53 87.8(2) .
O8 In2 C53 89.5(2) .
O3 In2 C53 143.6(2) .
O10 In2 C53 28.5(2) .
C52 In2 C53 105.7(2) .
C26 In2 C53 115.8(2) .
O6 In1 O2 137.7(2) .
O6 In1 O13 99.3(2) .
O2 In1 O13 100.7(2) .
O6 In1 O11 92.6(2) .
O2 In1 O11 95.5(2) .
O13 In1 O11 139.9(2) .
O6 In1 O1 89.4(2) .
O2 In1 O1 57.30(19) .
O13 In1 O1 82.0(2) .
O11 In1 O1 136.6(2) .
O6 In1 O12 138.8(2) .
O2 In1 O12 77.8(2) .
O13 In1 O12 90.5(2) .
O11 In1 O12 57.4(2) .
O1 In1 O12 131.71(19) .
O6 In1 O14 78.4(2) .
O2 In1 O14 143.1(2) .
O13 In1 O14 57.0(2) .
O11 In1 O14 88.8(2) .
O1 In1 O14 133.8(2) .
O12 In1 O14 73.9(2) .
O6 In1 C25 114.3(2) .
O2 In1 C25 29.3(2) .
O13 In1 C25 90.8(2) .
O11 In1 C25 118.8(2) .
O1 In1 C25 28.0(2) .
O12 In1 C25 105.4(2) .
O14 In1 C25 147.5(2) .
O6 In1 C54 116.9(2) .
O2 In1 C54 86.6(2) .
O13 In1 C54 115.7(2) .
O11 In1 C54 28.9(2) .
O1 In1 C54 143.0(2) .
O12 In1 C54 28.5(2) .
O14 In1 C54 79.6(2) .
C25 In1 C54 115.7(2) .
O6 In1 C60 87.8(2) .
O2 In1 C60 125.0(2) .
O13 In1 C60 29.1(2) .
O11 In1 C60 114.8(2) .
O1 In1 C60 108.6(2) .
O12 In1 C60 81.7(2) .
O14 In1 C60 27.9(2) .
C25 In1 C60 119.8(3) .
C54 In1 C60 98.4(2) .
C24 C19 C20 118.5(8) .
C24 C19 C5 120.9(7) 1_665
C20 C19 C5 120.6(7) 1_665
C10 C11 C12 120.1(7) .
C13 C14 C15 120.6(8) .
C16 C15 C14 119.1(7) .
C3 C2 C1 119.4(7) .
O1 C25 O2 119.1(7) .
O1 C25 C10 122.8(7) .
O2 C25 C10 118.1(7) .
O1 C25 In1 64.0(4) .
O2 C25 In1 55.2(4) .
C10 C25 In1 173.2(5) .
C8 C9 C10 119.4(7) .
C55 N1 C59 117.8(7) .
C5 C4 C3 122.6(7) .
C5 C6 C1 120.8(7) .
C20 C21 C22 120.4(8) .
C21 C22 C23 119.7(7) .
C21 C22 C27 121.0(7) .
C23 C22 C27 119.2(7) .
C6 C1 C2 119.8(7) .
C6 C1 C7 120.9(7) .
C2 C1 C7 119.3(7) .
C24 C23 C22 119.3(7) .
C11 C10 C9 119.7(7) .
C11 C10 C25 121.3(7) .
C9 C10 C25 119.0(7) .
C14 C13 C18 119.6(7) .
C14 C13 C3 120.6(7) .
C18 C13 C3 119.7(7) .
C17 C16 C15 119.8(7) .
C17 C16 C26 120.8(7) .
C15 C16 C26 119.4(7) .
C7 C12 C11 120.9(7) .
C4 C3 C2 118.7(7) .
C4 C3 C13 119.7(7) .
C2 C3 C13 121.4(7) .
C6 C5 C4 118.6(8) .
C6 C5 C19 120.6(7) 1_445
C4 C5 C19 120.8(7) 1_445
O3 C26 O4 119.5(7) .
O3 C26 C16 119.3(7) .
O4 C26 C16 121.2(7) .
O3 C26 In2 64.0(4) .
O4 C26 In2 55.5(4) .
C16 C26 In2 176.1(6) .
C12 C7 C8 118.7(7) .
C12 C7 C1 122.2(7) .
C8 C7 C1 119.1(7) .
C21 C20 C19 120.5(7) .
C23 C24 C19 121.5(7) .
C55 C56 C57 118.0(8) .
C58 C57 C56 119.2(7) .
C58 C57 C60 121.6(7) .
C56 C57 C60 119.2(8) .
C9 C8 C7 121.1(7) .
C16 C17 C18 121.1(8) .
C17 C18 C13 119.8(7) .
N1 C55 C56 123.3(8) .
O14 C60 O13 120.3(7) .
O14 C60 C57 120.3(7) .
O13 C60 C57 119.3(7) .
O14 C60 In1 65.6(4) .
O13 C60 In1 54.8(4) .
C57 C60 In1 173.5(6) .
N1 C59 C58 122.9(8) .
C59 C58 C57 118.8(7) .
C25 O1 In1 88.0(4) .
C26 O4 In2 96.0(5) .
C26 O3 In2 87.3(5) .
C25 O2 In1 95.5(4) .
C60 O14 In1 86.6(5) .
C60 O13 In1 96.0(5) .
C53 O10 In2 83.5(5) .
C52 O8 In2 89.5(4) .
C27 O6 In1 106.2(5) .
C54 O12 In1 87.0(5) .
C54 O11 In1 94.9(5) .
C53 O9 In2 100.3(5) .
C66 O15 In2 108.6(5) .
C52 O7 In2 93.1(5) .
C36 C37 C38 119.6(7) .
C36 C37 C52 119.6(7) .
C38 C37 C52 120.7(7) .
O8 C52 O7 118.8(7) .
O8 C52 C37 122.3(7) .
O7 C52 C37 118.9(7) .
O8 C52 In2 61.6(4) .
O7 C52 In2 57.4(4) .
C37 C52 In2 175.9(5) .
C39 C38 C37 120.5(7) .
C38 C39 C34 120.3(7) .
C33 C28 C29 118.2(7) .
C33 C28 C34 121.5(7) .
C29 C28 C34 120.2(7) .
C36 C35 C34 120.3(7) .
C39 C34 C35 118.8(7) .
C39 C34 C28 121.1(7) .
C35 C34 C28 120.1(7) .
C32 C31 C30 120.7(7) .
C47 C46 C51 119.0(7) .
C47 C46 C32 123.3(7) 1_554
C51 C46 C32 117.7(7) 1_554
C33 C32 C31 118.5(7) .
C33 C32 C46 121.3(7) 1_556
C31 C32 C46 119.9(7) 1_556
C29 C30 C31 118.5(7) .
C29 C30 C40 120.4(7) 1_665
C31 C30 C40 121.0(7) 1_665
C28 C29 C30 121.6(7) .
C50 C51 C46 120.6(7) .
C28 C33 C32 122.5(7) .
C42 C41 C40 122.3(7) .
C41 C40 C45 117.8(7) .
C41 C40 C30 121.4(7) 1_445
C45 C40 C30 120.8(7) 1_445
C50 C49 C48 120.5(7) .
C50 C49 C54 119.2(7) .
C48 C49 C54 120.3(7) .
O12 C54 O11 120.7(7) .
O12 C54 C49 120.9(7) .
O11 C54 C49 118.4(7) .
O12 C54 In1 64.5(4) .
O11 C54 In1 56.2(4) .
C49 C54 In1 174.6(6) .
O52 C27 O6 121.6(7) .
O52 C27 C22 121.1(7) .
O6 C27 C22 117.4(7) .
C44 C45 C40 120.9(8) .
C41 C42 C43 119.5(7) .
C43 C44 C45 119.2(7) .
C49 C50 C51 119.2(8) .
C35 C36 C37 120.2(7) .
C46 C47 C48 121.4(8) .
C47 C48 C49 119.1(7) .
O16 C66 O15 124.0(8) .
O16 C66 C63 119.8(7) .
O15 C66 C63 116.2(7) .
C65 C64 C63 119.0(8) .
C63 C62 C61 118.7(8) .
C42 C43 C44 120.3(7) .
C42 C43 C53 119.1(7) .
C44 C43 C53 120.6(7) .
C62 C63 C64 117.5(7) .
C62 C63 C66 121.2(8) .
C64 C63 C66 121.3(8) .
C61 N2 C65 117.4(8) .
N2 C65 C64 123.4(8) .
O9 C53 O10 120.2(8) .
O9 C53 C43 118.8(7) .
O10 C53 C43 120.9(7) .
O9 C53 In2 52.2(4) .
O10 C53 In2 68.1(4) .
C43 C53 In2 170.5(6) .
N2 C61 C62 123.9(8) .

loop_
_geom_bond_atom_site_label_1
_geom_bond_atom_site_label_2
_geom_bond_distance
_geom_bond_site_symmetry_2
In2 O9 2.134(5) .
In2 O15 2.135(6) .
In2 O7 2.189(6) .
In2 O4 2.185(5) .
In2 O8 2.282(5) .
In2 O3 2.372(5) .
In2 O10 2.483(6) .
In2 C52 2.595(8) .
In2 C26 2.637(8) .
In2 C53 2.660(8) .
In1 O6 2.117(5) .
In1 O2 2.172(5) .
In1 O13 2.191(6) .
In1 O11 2.199(6) .
In1 O1 2.368(5) .
In1 O12 2.382(6) .
In1 O14 2.430(6) .
In1 C25 2.634(8) .
In1 C54 2.636(8) .
In1 C60 2.665(8) .
C19 C24 1.390(11) .
C19 C20 1.408(11) .
C19 C5 1.476(12) 1_665
C11 C10 1.383(11) .
C11 C12 1.390(11) .
C14 C13 1.395(11) .
C14 C15 1.404(11) .
C15 C16 1.406(11) .
C2 C3 1.404(11) .
C2 C1 1.420(11) .
C25 O1 1.237(10) .
C25 O2 1.296(9) .
C25 C10 1.477(11) .
C9 C8 1.382(11) .
C9 C10 1.410(11) .
N1 C55 1.338(12) .
N1 C59 1.348(11) .
C4 C5 1.394(11) .
C4 C3 1.392(11) .
C6 C5 1.386(11) .
C6 C1 1.403(12) .
C21 C20 1.378(12) .
C21 C22 1.391(12) .
C22 C23 1.406(11) .
C22 C27 1.492(11) .
C1 C7 1.487(10) .
C23 C24 1.385(11) .
C13 C18 1.401(11) .
C13 C3 1.478(11) .
C16 C17 1.385(11) .
C16 C26 1.469(11) .
C12 C7 1.389(11) .
C5 C19 1.476(12) 1_445
C26 O3 1.269(10) .
C26 O4 1.266(10) .
C7 C8 1.399(11) .
C56 C55 1.386(12) .
C56 C57 1.393(11) .
C57 C58 1.384(12) .
C57 C60 1.478(11) .
C17 C18 1.386(11) .
C60 O14 1.249(11) .
C60 O13 1.304(10) .
C59 C58 1.378(12) .
O10 C53 1.275(10) .
O8 C52 1.255(9) .
O6 C27 1.285(10) .
O12 C54 1.258(10) .
O11 C54 1.279(10) .
O9 C53 1.251(10) .
O15 C66 1.262(10) .
O7 C52 1.280(9) .
C37 C36 1.382(11) .
C37 C38 1.393(10) .
C37 C52 1.485(10) .
C38 C39 1.376(11) .
C39 C34 1.399(11) .
C28 C33 1.374(11) .
C28 C29 1.402(11) .
C28 C34 1.478(11) .
C35 C36 1.386(11) .
C35 C34 1.401(11) .
C31 C32 1.406(10) .
C31 C30 1.400(11) .
C46 C47 1.372(12) .
C46 C51 1.407(11) .
C46 C32 1.495(11) 1_554
C32 C33 1.385(11) .
C32 C46 1.495(11) 1_556
C30 C29 1.390(11) .
C30 C40 1.486(11) 1_665
O52 C27 1.240(10) .
C51 C50 1.401(11) .
C41 C42 1.373(11) .
C41 C40 1.380(11) .
C40 C45 1.406(11) .
C40 C30 1.486(11) 1_445
C49 C50 1.373(12) .
C49 C48 1.413(11) .
C49 C54 1.497(11) .
C45 C44 1.393(12) .
C42 C43 1.389(11) .
C44 C43 1.389(12) .
C47 C48 1.387(11) .
O16 C66 1.250(10) .
C66 C63 1.499(11) .
C64 C65 1.376(12) .
C64 C63 1.393(12) .
C62 C63 1.395(12) .
C62 C61 1.386(12) .
C43 C53 1.508(11) .
N2 C61 1.313(12) .
N2 C65 1.342(11) .

loop_
_platon_squeeze_void_nr
_platon_squeeze_void_average_x
_platon_squeeze_void_average_y
_platon_squeeze_void_average_z
_platon_squeeze_void_volume
_platon_squeeze_void_count_electrons
1 -0.026 0.474 -0.007 1208.6 -18.3
